data_1535550
loop_
_publ_author_name
'Tramsek, M.'
'Lork, E.'
'Zemva, B.'
'Mews, R.'

_publ_section_title
;
 Synthesis and crystal structures of two new lead(II)
 hexafluoroarsenates(V)
;
_journal_name_full 'Journal of Fluorine Chemistry'
_journal_page_first 123
_journal_page_last 131
_journal_volume 110
_journal_year 2001
_chemical_formula_sum 'As2 F13 H Pb'
_chemical_name_systematic 'Pb (H F) (As F6)2'
_space_group_IT_number 60
_symmetry_space_group_name_Hall '-P 2n 2ab'
_symmetry_space_group_name_H-M 'P b c n'
_cell_angle_alpha 90
_cell_angle_beta 90
_cell_angle_gamma 90
_cell_formula_units_Z 8
_cell_length_a 10.583
_cell_length_b 15.209
_cell_length_c 10.794
_cell_volume 1737.368
_citation_journal_id_ASTM JFLCAR
_cod_data_source_file Tramsek_JFLCAR_2001_154.cif
_cod_data_source_block H1As2F13Pb1
_cod_original_formula_sum 'H1 As2 F13 Pb1'
_cod_database_code 1535550

loop_
_symmetry_equiv_pos_as_xyz
x,y,z
-x+1/2,-y+1/2,z+1/2
x+1/2,-y+1/2,-z
-x,y,-z+1/2
-x,-y,-z
x-1/2,y-1/2,-z-1/2
-x-1/2,y-1/2,z
x,-y,z-1/2

loop_
_atom_site_label
_atom_site_type_symbol
_atom_site_fract_x
_atom_site_fract_y
_atom_site_fract_z
_atom_site_occupancy
_atom_site_U_iso_or_equiv
F12 F-1 0.054 0.2448 -0.1006 1 0.0
F1 F-1 0.404 0.078 0.082 1 0.0
As2 As+5 0.1819 -0.0739 -0.0806 1 0.0
F13 F-1 0.152 0.252 -0.301 1 0.0
F6 F-1 0.1555 0.0318 -0.1284 1 0.0
F11 F-1 0 0.141 -0.25 1 0.0
As1 As+5 0 0.346 0.25 1 0.0
As3 As+5 0 0.2466 -0.25 1 0.0
F9 F-1 0.172 -0.1028 -0.2413 1 0.0
F3 F-1 0.1216 0.3421 0.3592 1 0.0
F4 F-1 0.074 0.421 0.168 1 0.0
H1 H+1 0.4558 0.0879 0.0243 1 0.0
F5 F-1 0.207 -0.1817 -0.039 1 0.0
F8 F-1 0.0202 -0.0867 -0.0727 1 0.0
F10 F-1 0.3366 -0.06 -0.0965 1 0.0
F7 F-1 0.185 -0.0422 0.071 1 0.0
F2 F-1 0.073 0.265 0.1648 1 0.0
F14 F-1 0 0.353 -0.25 1 0.0
Pb1 Pb+2 0.20455 0.15742 0.04209 1 0.0
